data_4325807
loop_
_publ_author_name
'Dingxian Jia'
'Jing Zhao'
'Yingli Pan'
'Weiwei Tang'
'Bing Wu'
'Yong Zhang'

_publ_contact_author_address
;Soochow University
      College of Chemistry, Chemical Engineering and Materials Science
      P.O. Box 174, Renai Road 199, Suzhou 215123
      P.R.China.
;
_publ_contact_author_email jiadingxian@suda.edu.cn
_publ_contact_author_fax 86-512-65880089
_publ_contact_author_name 'Dr. Dingxian Jia'
_publ_contact_author_phone 86-512-65880089
_publ_section_title
;
 Solvothermal Synthesis and Characterization of Polyselenidoarsenate Salts
 of Transition Metal Complex Cations
;
_journal_name_full 'Inorganic Chemistry'
_journal_page_first 7195
_journal_page_last 7201
_journal_paper_doi 10.1021/ic2007809
_journal_volume 50
_journal_year 2011
_chemical_formula_moiety 'C36 H24 N6 Ni, As2 Se10'
_chemical_formula_sum 'C36 H24 As2 N6 Ni Se10'
_chemical_formula_weight 1538.76
_chemical_name_systematic
; 
 ? 
;
_space_group_IT_number 5
_symmetry_cell_setting monoclinic
_symmetry_Int_Tables_number 5
_symmetry_space_group_name_Hall 'C 2y'
_symmetry_space_group_name_H-M 'C 1 2 1'
_atom_sites_solution_hydrogens geom
_atom_sites_solution_primary direct
_atom_sites_solution_secondary difmap
_audit_creation_method SHELXL-97
_cell_angle_alpha 90.00
_cell_angle_beta 127.749(5)
_cell_angle_gamma 90.00
_cell_formula_units_Z 4
_cell_length_a 24.412(7)
_cell_length_b 11.263(2)
_cell_length_c 19.406(5)
_cell_measurement_reflns_used 8019
_cell_measurement_temperature 223(2)
_cell_measurement_theta_max 25.3
_cell_measurement_theta_min 3.1
_cell_volume 4219.0(18)
_computing_cell_refinement CrystalClear
_computing_data_collection CrystalClear
_computing_data_reduction CrystalStructure
_computing_structure_refinement 'SHELXL-97 (Sheldrick, 1997)'
_computing_structure_solution 'SHELXS-97 (Sheldrick, 1990)'
_diffrn_ambient_temperature 223(2)
_diffrn_detector_area_resol_mean 7.31
_diffrn_measured_fraction_theta_full 0.998
_diffrn_measured_fraction_theta_max 0.998
_diffrn_measurement_device_type 'Rigaku Mercury'
_diffrn_measurement_method \w
_diffrn_radiation_monochromator graphite
_diffrn_radiation_source 'fine-focus sealed tube'
_diffrn_radiation_type MoK\a
_diffrn_radiation_wavelength 0.71073
_diffrn_reflns_av_R_equivalents 0.0860
_diffrn_reflns_av_sigmaI/netI 0.1053
_diffrn_reflns_limit_h_max 29
_diffrn_reflns_limit_h_min -29
_diffrn_reflns_limit_k_max 13
_diffrn_reflns_limit_k_min -13
_diffrn_reflns_limit_l_max 23
_diffrn_reflns_limit_l_min -21
_diffrn_reflns_number 20790
_diffrn_reflns_theta_full 25.35
_diffrn_reflns_theta_max 25.35
_diffrn_reflns_theta_min 3.11
_exptl_absorpt_coefficient_mu 10.681
_exptl_absorpt_correction_T_max 0.3862
_exptl_absorpt_correction_T_min 0.2022
_exptl_absorpt_correction_type multi-scan
_exptl_absorpt_process_details 'Jacobson, R. (1998) Private communication'
_exptl_crystal_colour dark-red
_exptl_crystal_density_diffrn 2.423
_exptl_crystal_description block
_exptl_crystal_F_000 2864
_exptl_crystal_size_max 0.22
_exptl_crystal_size_mid 0.18
_exptl_crystal_size_min 0.11
_refine_diff_density_max 1.048
_refine_diff_density_min -1.589
_refine_diff_density_rms 0.253
_refine_ls_abs_structure_details 'Flack H D (1983), Acta Cryst. A39, 876-881'
_refine_ls_abs_structure_Flack 0.15(4)
_refine_ls_extinction_method none
_refine_ls_goodness_of_fit_ref 1.118
_refine_ls_hydrogen_treatment constr
_refine_ls_matrix_type full
_refine_ls_number_parameters 469
_refine_ls_number_reflns 7400
_refine_ls_number_restraints 1
_refine_ls_restrained_S_all 1.118
_refine_ls_R_factor_all 0.0653
_refine_ls_R_factor_gt 0.0406
_refine_ls_shift/su_max 0.000
_refine_ls_shift/su_mean 0.000
_refine_ls_structure_factor_coef Fsqd
_refine_ls_weighting_details 'calc w=1/[\s^2^(Fo^2^)+(0.1410P)^2^+41.7226P] where P=(Fo^2^+2Fc^2^)/3'
_refine_ls_weighting_scheme calc
_refine_ls_wR_factor_gt 0.1058
_refine_ls_wR_factor_ref 0.1269
_reflns_number_gt 5682
_reflns_number_total 7400
_reflns_threshold_expression >2sigma(I)
_cod_data_source_file ic2007809_si_002_1.cif
_cod_data_source_block compound_4
_cod_original_cell_volume 4218.9(19)
_cod_original_sg_symbol_H-M 'C 2'
_cod_database_code 4325807

loop_
_symmetry_equiv_pos_as_xyz
'x, y, z'
'-x, y, -z'
'x+1/2, y+1/2, z'
'-x+1/2, y+1/2, -z'

loop_
_atom_site_label
_atom_site_type_symbol
_atom_site_fract_x
_atom_site_fract_y
_atom_site_fract_z
_atom_site_U_iso_or_equiv
_atom_site_adp_type
_atom_site_occupancy
_atom_site_symmetry_multiplicity
_atom_site_calc_flag
_atom_site_refinement_flags
As1 As 0.86225(14) 0.8161(3) 0.16654(18) 0.0454(7) Uani 1 1 d .
As2 As 0.68885(12) 0.8365(2) 0.35460(15) 0.0452(6) Uani 1 1 d .
Se1 Se 0.84296(12) 0.7705(2) 0.27563(14) 0.0473(6) Uani 1 1 d .
Se2 Se 0.80089(13) 0.9377(2) 0.29715(16) 0.0501(6) Uani 1 1 d .
Se3 Se 0.68440(13) 0.9176(3) 0.23283(15) 0.0598(7) Uani 1 1 d .
Se4 Se 0.56689(13) 0.8770(3) 0.27290(19) 0.0523(8) Uani 1 1 d .
Se5 Se 0.51759(19) 0.7077(4) 0.1876(2) 0.0611(12) Uani 1 1 d .
Se6 Se 0.52814(17) 0.5606(3) 0.2803(2) 0.0537(9) Uani 1 1 d .
Se7 Se 0.93730(19) 1.0950(3) 0.2853(2) 0.0523(9) Uani 1 1 d .
Se8 Se 0.84210(16) 1.0241(3) 0.15257(19) 0.0607(8) Uani 1 1 d .
Se9 Se 0.76621(13) 0.7711(3) 0.03212(14) 0.0531(6) Uani 1 1 d .
Se10 Se 0.72501(13) 0.9838(2) 0.45206(15) 0.0496(6) Uani 1 1 d .
Ni1 Ni 1.0000 0.4753(3) 0.5000 0.0300(7) Uani 1 2 d S
Ni2 Ni 0.5000 0.2816(3) 0.0000 0.0310(8) Uani 1 2 d S
N1 N 0.9260(10) 0.3527(15) 0.4706(10) 0.034(4) Uani 1 1 d .
N2 N 0.9426(7) 0.4714(13) 0.3630(9) 0.028(3) Uani 1 1 d .
N3 N 1.0579(8) 0.6202(17) 0.5029(10) 0.035(4) Uani 1 1 d .
N4 N 0.5735(8) 0.4144(14) 0.0335(10) 0.031(4) Uani 1 1 d .
N5 N 0.5557(10) 0.2871(15) 0.1338(10) 0.040(4) Uani 1 1 d .
N6 N 0.5598(7) 0.1410(12) 0.0075(9) 0.034(3) Uani 1 1 d .
C1 C 0.9164(10) 0.2945(15) 0.5209(12) 0.036(4) Uani 1 1 d .
H1 H 0.9480 0.3067 0.5808 0.031 Uiso 1 1 calc R
C2 C 0.8614(11) 0.2147(19) 0.4901(14) 0.039(6) Uani 1 1 d .
H2 H 0.8584 0.1722 0.5288 0.053 Uiso 1 1 calc R
C3 C 0.8132(11) 0.2016(19) 0.4035(14) 0.038(5) Uani 1 1 d .
H3 H 0.7755 0.1518 0.3818 0.046 Uiso 1 1 calc R
C4 C 0.8194(9) 0.2599(18) 0.3483(13) 0.039(4) Uani 1 1 d .
C5 C 0.7700(9) 0.2464(17) 0.2507(15) 0.044(6) Uani 1 1 d .
H5 H 0.7334 0.1929 0.2255 0.053 Uiso 1 1 calc R
C6 C 0.7784(12) 0.3089(18) 0.2019(13) 0.045(6) Uani 1 1 d .
H6 H 0.7448 0.3044 0.1418 0.054 Uiso 1 1 calc R
C7 C 0.8358(9) 0.3835(19) 0.2356(12) 0.045(5) Uani 1 1 d .
C8 C 0.8456(10) 0.4494(19) 0.1812(15) 0.044(6) Uani 1 1 d .
H8 H 0.8124 0.4478 0.1209 0.053 Uiso 1 1 calc R
C9 C 0.9060(13) 0.516(2) 0.2201(14) 0.048(7) Uani 1 1 d .
H9 H 0.9151 0.5538 0.1853 0.060 Uiso 1 1 calc R
C10 C 0.9531(10) 0.5275(19) 0.3109(16) 0.039(6) Uani 1 1 d .
H10 H 0.9923 0.5746 0.3356 0.044 Uiso 1 1 calc R
C11 C 0.8885(12) 0.3966(16) 0.3269(13) 0.035(5) Uani 1 1 d .
C12 C 0.8783(10) 0.3379(17) 0.3851(13) 0.035(5) Uani 1 1 d .
C13 C 1.1092(9) 0.6228(19) 0.5036(12) 0.035(5) Uani 1 1 d .
H13 H 1.1305 0.5501 0.5121 0.042 Uiso 1 1 calc R
C14 C 1.1373(11) 0.715(2) 0.4939(12) 0.040(5) Uani 1 1 d .
H14 H 1.1721 0.7068 0.4878 0.048 Uiso 1 1 calc R
C15 C 1.1105(11) 0.825(2) 0.4937(14) 0.041(5) Uani 1 1 d .
H15 H 1.1309 0.8945 0.4927 0.049 Uiso 1 1 calc R
C16 C 1.0290(10) 0.7277(19) 0.4992(12) 0.033(4) Uani 1 1 d .
C17 C 1.0547(10) 0.8333(18) 0.4948(13) 0.040(5) Uani 1 1 d .
C18 C 1.0265(12) 0.9373(18) 0.4965(12) 0.040(5) Uani 1 1 d .
H18 H 1.0433 1.0092 0.4930 0.048 Uiso 1 1 calc R
C19 C 0.5833(12) 0.476(2) -0.0145(13) 0.047(6) Uani 1 1 d .
H19 H 0.5540 0.4596 -0.0739 0.056 Uiso 1 1 calc R
C20 C 0.6316(14) 0.561(2) 0.0124(16) 0.050(6) Uani 1 1 d .
H20 H 0.6361 0.5991 -0.0265 0.060 Uiso 1 1 calc R
C21 C 0.6733(12) 0.589(2) 0.0985(17) 0.037(6) Uani 1 1 d .
H21 H 0.7078 0.6464 0.1201 0.046 Uiso 1 1 calc R
C22 C 0.6636(9) 0.5309(17) 0.1552(12) 0.030(4) Uani 1 1 d .
C23 C 0.7040(11) 0.5502(18) 0.2483(14) 0.043(6) Uani 1 1 d .
H23 H 0.7368 0.6105 0.2740 0.052 Uiso 1 1 calc R
C24 C 0.6961(11) 0.488(2) 0.2956(12) 0.039(5) Uani 1 1 d .
H24 H 0.7235 0.5062 0.3547 0.047 Uiso 1 1 calc R
C25 C 0.6495(10) 0.395(2) 0.2660(13) 0.044(6) Uani 1 1 d .
C26 C 0.6394(13) 0.323(2) 0.3140(16) 0.045(7) Uani 1 1 d .
H26 H 0.6663 0.3357 0.3739 0.056 Uiso 1 1 calc R
C27 C 0.5910(11) 0.2338(17) 0.2776(11) 0.042(5) Uani 1 1 d .
H27 H 0.5863 0.1839 0.3119 0.044 Uiso 1 1 calc R
C28 C 0.5478(11) 0.220(3) 0.1842(16) 0.052(6) Uani 1 1 d .
H28 H 0.5131 0.1628 0.1580 0.063 Uiso 1 1 calc R
C29 C 0.6056(8) 0.3777(16) 0.1747(11) 0.044(4) Uani 1 1 d .
C30 C 0.6125(9) 0.4431(15) 0.1193(11) 0.034(4) Uani 1 1 d .
C31 C 0.6159(10) 0.142(2) 0.0115(13) 0.0386(19) Uani 1 1 d .
H31 H 0.6331 0.2147 0.0097 0.046 Uiso 1 1 calc R
C32 C 0.6502(11) 0.0381(19) 0.0183(13) 0.0386(19) Uani 1 1 d .
H32 H 0.6919 0.0414 0.0266 0.046 Uiso 1 1 calc R
C33 C 0.6210(10) -0.068(2) 0.0126(13) 0.0386(19) Uani 1 1 d .
H33 H 0.6404 -0.1380 0.0107 0.046 Uiso 1 1 calc R
C34 C 0.5322(10) 0.036(2) 0.0047(13) 0.0386(19) Uani 1 1 d .
C35 C 0.5626(10) -0.074(2) 0.0096(13) 0.0386(19) Uani 1 1 d .
C36 C 0.5292(10) -0.180(2) 0.0038(13) 0.0386(19) Uani 1 1 d .
H36 H 0.5484 -0.2521 0.0054 0.046 Uiso 1 1 calc R

loop_
_atom_site_aniso_label
_atom_site_aniso_U_11
_atom_site_aniso_U_22
_atom_site_aniso_U_33
_atom_site_aniso_U_23
_atom_site_aniso_U_13
_atom_site_aniso_U_12
As1 0.0465(15) 0.0482(19) 0.0523(17) 0.0043(13) 0.0395(14) 0.0051(13)
As2 0.0418(12) 0.0491(13) 0.0446(13) -0.0007(10) 0.0265(11) -0.0024(11)
Se1 0.0514(13) 0.0506(13) 0.0402(12) -0.0005(10) 0.0282(11) -0.0059(11)
Se2 0.0504(13) 0.0504(14) 0.0579(15) -0.0023(11) 0.0373(12) -0.0055(11)
Se3 0.0409(13) 0.096(2) 0.0393(13) 0.0072(13) 0.0231(11) 0.0072(14)
Se4 0.0450(14) 0.0568(19) 0.0650(19) 0.0024(14) 0.0388(14) -0.0021(13)
Se5 0.052(2) 0.052(3) 0.0593(17) -0.0021(17) 0.0251(16) -0.0026(2)
Se6 0.0550(18) 0.052(2) 0.059(2) -0.0027(16) 0.0341(17) -0.0013(15)
Se7 0.049(2) 0.058(2) 0.046(2) -0.0028(16) 0.0244(19) -0.0020(17)
Se8 0.0525(17) 0.0538(19) 0.0529(17) 0.0027(13) 0.0194(15) -0.0002(14)
Se9 0.0542(14) 0.0708(16) 0.0407(12) 0.0008(11) 0.0323(11) 0.0021(13)
Se10 0.0516(13) 0.0542(14) 0.0481(13) -0.0036(11) 0.0331(12) -0.0015(11)
Ni1 0.0263(17) 0.0331(18) 0.0296(17) 0.000 0.0166(15) 0.000
Ni2 0.0260(16) 0.0325(18) 0.0254(17) 0.000 0.0111(14) 0.000
N1 0.031(10) 0.038(10) 0.027(9) -0.014(7) 0.023(9) -0.001(8)
N2 0.032(7) 0.025(7) 0.031(8) -0.003(6) 0.023(7) -0.006(6)
N3 0.025(9) 0.026(12) 0.032(8) 0.003(8) 0.005(7) 0.015(8)
N4 0.027(8) 0.021(8) 0.039(9) -0.011(7) 0.017(7) -0.010(7)
N5 0.051(10) 0.032(9) 0.032(9) 0.000(7) 0.023(9) -0.008(8)
N6 0.029(7) 0.027(7) 0.029(8) 0.006(6) 0.012(6) 0.005(6)
C1 0.038(10) 0.039(9) 0.033(10) 0.002(7) 0.028(9) 0.002(7)
C2 0.046(12) 0.033(11) 0.040(14) 0.007(10) 0.028(12) -0.001(10)
C3 0.049(13) 0.035(11) 0.052(13) -0.014(9) 0.042(12) -0.009(9)
C4 0.037(8) 0.038(11) 0.032(11) 0.003(9) 0.016(8) 0.001(8)
C5 0.030(8) 0.038(11) 0.038(15) -0.006(10) 0.011(10) 0.003(7)
C6 0.053(14) 0.034(12) 0.023(10) 0.010(8) 0.010(10) 0.008(10)
C7 0.033(8) 0.028(12) 0.038(9) -0.009(8) -0.004(7) 0.001(8)
C8 0.043(10) 0.041(13) 0.030(14) -0.019(11) 0.011(10) -0.004(9)
C9 0.044(15) 0.040(15) 0.035(11) 0.004(10) 0.006(11) 0.010(12)
C10 0.038(10) 0.037(12) 0.046(16) 0.008(11) 0.035(12) 0.009(9)
C11 0.029(13) 0.037(9) 0.029(11) 0.008(8) 0.014(11) 0.015(9)
C12 0.032(10) 0.024(10) 0.042(12) -0.004(9) 0.019(10) 0.000(8)
C13 0.029(9) 0.031(12) 0.038(11) -0.011(9) 0.014(9) 0.006(8)
C14 0.036(11) 0.062(15) 0.016(9) 0.003(9) 0.013(9) -0.014(11)
C15 0.044(12) 0.036(12) 0.045(12) 0.007(9) 0.028(11) -0.011(10)
C16 0.028(9) 0.051(12) 0.027(10) -0.014(8) 0.020(9) -0.001(9)
C17 0.030(10) 0.021(10) 0.036(11) -0.010(8) 0.004(9) -0.010(8)
C18 0.043(14) 0.031(10) 0.026(10) 0.013(8) 0.007(10) -0.005(10)
C19 0.051(13) 0.064(15) 0.030(11) 0.021(10) 0.026(11) 0.012(12)
C20 0.047(17) 0.034(12) 0.049(15) -0.011(11) 0.012(14) -0.006(12)
C21 0.046(13) 0.035(12) 0.049(17) -0.007(11) 0.039(13) -0.006(10)
C22 0.036(8) 0.037(10) 0.022(11) 0.014(9) 0.021(9) 0.006(8)
C23 0.031(11) 0.023(10) 0.047(13) 0.008(9) 0.009(10) -0.001(8)
C24 0.042(12) 0.050(13) 0.016(9) -0.008(9) 0.013(9) -0.011(10)
C25 0.040(9) 0.035(16) 0.039(12) 0.025(11) 0.020(9) 0.014(10)
C26 0.032(14) 0.039(15) 0.046(14) 0.015(12) 0.026(12) 0.005(12)
C27 0.036(13) 0.027(10) 0.045(9) 0.002(7) 0.016(9) -0.018(9)
C28 0.032(11) 0.075(17) 0.062(15) 0.010(13) 0.035(12) 0.007(11)
C29 0.033(8) 0.035(10) 0.027(9) -0.006(7) 0.000(7) -0.004(7)
C30 0.034(9) 0.021(9) 0.026(9) 0.003(7) 0.004(8) 0.007(7)
C31 0.027(4) 0.045(5) 0.036(4) 0.007(4) 0.015(4) 0.006(4)
C32 0.027(4) 0.045(5) 0.036(4) 0.007(4) 0.015(4) 0.006(4)
C33 0.027(4) 0.045(5) 0.036(4) 0.007(4) 0.015(4) 0.006(4)
C34 0.027(4) 0.045(5) 0.036(4) 0.007(4) 0.015(4) 0.006(4)
C35 0.027(4) 0.045(5) 0.036(4) 0.007(4) 0.015(4) 0.006(4)
C36 0.027(4) 0.045(5) 0.036(4) 0.007(4) 0.015(4) 0.006(4)

loop_
_atom_type_symbol
_atom_type_description
_atom_type_scat_dispersion_real
_atom_type_scat_dispersion_imag
_atom_type_scat_source
C C 0.0033 0.0016 'International Tables Vol C Tables 4.2.6.8 and 6.1.1.4'
H H 0.0000 0.0000 'International Tables Vol C Tables 4.2.6.8 and 6.1.1.4'
N N 0.0061 0.0033 'International Tables Vol C Tables 4.2.6.8 and 6.1.1.4'
Ni Ni 0.3393 1.1124 'International Tables Vol C Tables 4.2.6.8 and 6.1.1.4'
As As 0.0499 2.0058 'International Tables Vol C Tables 4.2.6.8 and 6.1.1.4'
Se Se -0.0929 2.2259 'International Tables Vol C Tables 4.2.6.8 and 6.1.1.4'

loop_
_geom_angle_atom_site_label_1
_geom_angle_atom_site_label_2
_geom_angle_atom_site_label_3
_geom_angle
_geom_angle_site_symmetry_1
_geom_angle_site_symmetry_3
Se9 As1 Se8 95.36(15) . .
Se9 As1 Se1 109.53(14) . .
Se8 As1 Se1 99.62(14) . .
Se10 As2 Se4 95.98(13) . .
Se10 As2 Se3 107.18(14) . .
Se4 As2 Se3 89.28(12) . .
Se2 Se1 As1 108.85(13) . .
Se1 Se2 Se3 111.08(14) . .
Se2 Se3 As2 101.54(12) . .
Se5 Se4 As2 101.89(16) . .
Se4 Se5 Se6 105.55(16) . .
Se7 Se6 Se5 104.87(19) 3_445 .
Se6 Se7 Se8 103.35(18) 3 .
Se7 Se8 As1 102.52(16) . .
N1 Ni1 N1 95.6(10) . 2_756
N1 Ni1 N2 81.0(6) . .
N1 Ni1 N2 97.4(6) 2_756 .
N1 Ni1 N2 97.4(6) . 2_756
N1 Ni1 N2 81.0(6) 2_756 2_756
N2 Ni1 N2 177.6(8) . 2_756
N1 Ni1 N3 167.0(6) . .
N1 Ni1 N3 93.0(7) 2_756 .
N2 Ni1 N3 88.2(6) . .
N2 Ni1 N3 93.7(6) 2_756 .
N1 Ni1 N3 93.0(7) . 2_756
N1 Ni1 N3 167.0(6) 2_756 2_756
N2 Ni1 N3 93.7(6) . 2_756
N2 Ni1 N3 88.2(6) 2_756 2_756
N3 Ni1 N3 80.4(9) . 2_756
N5 Ni2 N5 176.6(10) 2_655 .
N5 Ni2 N6 92.3(7) 2_655 2_655
N5 Ni2 N6 90.3(6) . 2_655
N5 Ni2 N6 90.3(6) 2_655 .
N5 Ni2 N6 92.3(7) . .
N6 Ni2 N6 81.9(8) 2_655 .
N5 Ni2 N4 98.5(7) 2_655 .
N5 Ni2 N4 79.0(7) . .
N6 Ni2 N4 168.8(6) 2_655 .
N6 Ni2 N4 95.1(6) . .
N5 Ni2 N4 79.0(7) 2_655 2_655
N5 Ni2 N4 98.5(7) . 2_655
N6 Ni2 N4 95.1(6) 2_655 2_655
N6 Ni2 N4 168.8(6) . 2_655
N4 Ni2 N4 89.7(9) . 2_655
C1 N1 C12 116.6(18) . .
C1 N1 Ni1 131.0(14) . .
C12 N1 Ni1 112.3(14) . .
C10 N2 C11 118.8(17) . .
C10 N2 Ni1 130.6(14) . .
C11 N2 Ni1 110.6(11) . .
C13 N3 C16 117(2) . .
C13 N3 Ni1 131.6(16) . .
C16 N3 Ni1 111.1(13) . .
C19 N4 C30 117.1(17) . .
C19 N4 Ni2 130.8(15) . .
C30 N4 Ni2 111.9(12) . .
C28 N5 C29 117.4(19) . .
C28 N5 Ni2 128.4(16) . .
C29 N5 Ni2 114.1(12) . .
C31 N6 C34 119.0(17) . .
C31 N6 Ni2 130.4(13) . .
C34 N6 Ni2 110.6(12) . .
N1 C1 C2 124.1(18) . .
N1 C1 H1 117.9 . .
C2 C1 H1 117.9 . .
C3 C2 C1 118.5(18) . .
C3 C2 H2 120.8 . .
C1 C2 H2 120.8 . .
C4 C3 C2 120.4(19) . .
C4 C3 H3 119.8 . .
C2 C3 H3 119.8 . .
C3 C4 C12 117.8(19) . .
C3 C4 C5 124.1(18) . .
C12 C4 C5 118.1(18) . .
C6 C5 C4 120.1(18) . .
C6 C5 H5 119.9 . .
C4 C5 H5 119.9 . .
C5 C6 C7 123(2) . .
C5 C6 H6 118.5 . .
C7 C6 H6 118.5 . .
C6 C7 C11 122(2) . .
C6 C7 C8 122.6(17) . .
C11 C7 C8 115.8(18) . .
C9 C8 C7 119(2) . .
C9 C8 H8 120.6 . .
C7 C8 H8 120.6 . .
C8 C9 C10 121(3) . .
C8 C9 H9 119.6 . .
C10 C9 H9 119.6 . .
N2 C10 C9 121(2) . .
N2 C10 H10 119.5 . .
C9 C10 H10 119.5 . .
N2 C11 C7 124.3(18) . .
N2 C11 C12 117.3(17) . .
C7 C11 C12 117.7(19) . .
N1 C12 C4 122.5(19) . .
N1 C12 C11 118.4(18) . .
C4 C12 C11 118.9(18) . .
N3 C13 C14 129(2) . .
N3 C13 H13 115.6 . .
C14 C13 H13 115.6 . .
C13 C14 C15 114.5(19) . .
C13 C14 H14 122.8 . .
C15 C14 H14 122.8 . .
C17 C15 C14 121.3(19) . .
C17 C15 H15 119.4 . .
C14 C15 H15 119.4 . .
C17 C16 N3 121.7(18) . .
C17 C16 C16 119.8(12) . 2_756
N3 C16 C16 118.5(12) . 2_756
C18 C17 C16 119(2) . .
C18 C17 C15 125(2) . .
C16 C17 C15 116(2) . .
C17 C18 C18 121.2(12) . 2_756
C17 C18 H18 119.4 . .
C18 C18 H18 119.4 2_756 .
N4 C19 C20 127(2) . .
N4 C19 H19 116.5 . .
C20 C19 H19 116.5 . .
C19 C20 C21 117(2) . .
C19 C20 H20 121.3 . .
C21 C20 H20 121.3 . .
C20 C21 C22 119(2) . .
C20 C21 H21 120.4 . .
C22 C21 H21 120.4 . .
C30 C22 C21 117.6(18) . .
C30 C22 C23 116.4(17) . .
C21 C22 C23 126.0(18) . .
C24 C23 C22 122.4(19) . .
C24 C23 H23 118.8 . .
C22 C23 H23 118.8 . .
C23 C24 C25 124.7(19) . .
C23 C24 H24 117.6 . .
C25 C24 H24 117.6 . .
C26 C25 C24 128(2) . .
C26 C25 C29 117(2) . .
C24 C25 C29 115.1(18) . .
C25 C26 C27 123(2) . .
C25 C26 H26 118.6 . .
C27 C26 H26 118.6 . .
C26 C27 C28 117.5(19) . .
C26 C27 H27 121.3 . .
C28 C27 H27 121.3 . .
N5 C28 C27 122(2) . .
N5 C28 H28 118.8 . .
C27 C28 H28 118.8 . .
C30 C29 N5 114.8(16) . .
C30 C29 C25 122.3(17) . .
N5 C29 C25 122.7(18) . .
N4 C30 C29 119.6(16) . .
N4 C30 C22 121.4(16) . .
C29 C30 C22 118.8(16) . .
N6 C31 C32 122(2) . .
N6 C31 H31 118.8 . .
C32 C31 H31 118.8 . .
C33 C32 C31 118.5(19) . .
C33 C32 H32 120.8 . .
C31 C32 H32 120.8 . .
C32 C33 C35 121(2) . .
C32 C33 H33 119.6 . .
C35 C33 H33 119.6 . .
N6 C34 C35 122.5(18) . .
N6 C34 C34 118.4(11) . 2_655
C35 C34 C34 119.1(12) . 2_655
C33 C35 C34 117(2) . .
C33 C35 C36 124(2) . .
C34 C35 C36 118.8(18) . .
C36 C36 C35 122.1(12) 2_655 .
C36 C36 H36 119.0 2_655 .
C35 C36 H36 119.0 . .

loop_
_geom_bond_atom_site_label_1
_geom_bond_atom_site_label_2
_geom_bond_distance
_geom_bond_site_symmetry_2
As1 Se9 2.251(4) .
As1 Se8 2.375(4) .
As1 Se1 2.487(4) .
As2 Se10 2.251(3) .
As2 Se4 2.410(3) .
As2 Se3 2.473(4) .
Se1 Se2 2.303(4) .
Se2 Se3 2.313(3) .
Se4 Se5 2.320(5) .
Se5 Se6 2.342(5) .
Se6 Se7 2.311(5) 3_445
Se7 Se6 2.311(5) 3
Se7 Se8 2.312(5) .
Ni1 N1 2.058(19) .
Ni1 N1 2.058(19) 2_756
Ni1 N2 2.114(14) .
Ni1 N2 2.114(14) 2_756
Ni1 N3 2.14(2) .
Ni1 N3 2.14(2) 2_756
Ni2 N5 2.067(16) 2_655
Ni2 N5 2.067(16) .
Ni2 N6 2.098(15) 2_655
Ni2 N6 2.098(15) .
Ni2 N4 2.110(15) .
Ni2 N4 2.110(15) 2_655
N1 C1 1.31(2) .
N1 C12 1.33(3) .
N2 C10 1.34(3) .
N2 C11 1.35(3) .
N3 C13 1.25(3) .
N3 C16 1.38(3) .
N4 C19 1.30(3) .
N4 C30 1.36(2) .
N5 C28 1.34(3) .
N5 C29 1.40(2) .
N6 C31 1.32(3) .
N6 C34 1.35(3) .
C1 C2 1.41(3) .
C1 H1 0.9300 .
C2 C3 1.35(3) .
C2 H2 0.9300 .
C3 C4 1.34(3) .
C3 H3 0.9300 .
C4 C12 1.45(3) .
C4 C5 1.51(3) .
C5 C6 1.29(3) .
C5 H5 0.9300 .
C6 C7 1.41(3) .
C6 H6 0.9300 .
C7 C11 1.42(3) .
C7 C8 1.43(3) .
C8 C9 1.40(4) .
C8 H8 0.9300 .
C9 C10 1.40(3) .
C9 H9 0.9300 .
C10 H10 0.9300 .
C11 C12 1.46(3) .
C13 C14 1.32(3) .
C13 H13 0.9300 .
C14 C15 1.41(3) .
C14 H14 0.9300 .
C15 C17 1.38(3) .
C15 H15 0.9300 .
C16 C17 1.37(3) .
C16 C16 1.44(4) 2_756
C17 C18 1.37(3) .
C18 C18 1.38(4) 2_756
C18 H18 0.9300 .
C19 C20 1.35(3) .
C19 H19 0.9300 .
C20 C21 1.36(3) .
C20 H20 0.9300 .
C21 C22 1.42(3) .
C21 H21 0.9300 .
C22 C30 1.40(3) .
C22 C23 1.45(3) .
C23 C24 1.26(3) .
C23 H23 0.9300 .
C24 C25 1.39(3) .
C24 H24 0.9300 .
C25 C26 1.37(3) .
C25 C29 1.41(3) .
C26 C27 1.38(3) .
C26 H26 0.9300 .
C27 C28 1.44(3) .
C27 H27 0.9300 .
C28 H28 0.9300 .
C29 C30 1.40(3) .
C31 C32 1.40(3) .
C31 H31 0.9300 .
C32 C33 1.36(3) .
C32 H32 0.9300 .
C33 C35 1.39(3) .
C33 H33 0.9300 .
C34 C35 1.41(3) .
C34 C34 1.47(4) 2_655
C35 C36 1.41(3) .
C36 C36 1.34(4) 2_655
C36 H36 0.9300 .

loop_
_geom_torsion_atom_site_label_1
_geom_torsion_atom_site_label_2
_geom_torsion_atom_site_label_3
_geom_torsion_atom_site_label_4
_geom_torsion
_geom_torsion_site_symmetry_1
_geom_torsion_site_symmetry_4
Se9 As1 Se1 Se2 -91.43(17) . .
Se8 As1 Se1 Se2 7.82(17) . .
As1 Se1 Se2 Se3 106.82(15) . .
Se1 Se2 Se3 As2 92.20(15) . .
Se10 As2 Se3 Se2 71.00(16) . .
Se4 As2 Se3 Se2 167.04(14) . .
Se10 As2 Se4 Se5 -167.23(14) . .
Se3 As2 Se4 Se5 85.57(16) . .
As2 Se4 Se5 Se6 77.4(2) . .
Se4 Se5 Se6 Se7 81.1(2) . 3_445
Se6 Se7 Se8 As1 68.53(19) 3 .
Se9 As1 Se8 Se7 -179.08(15) . .
Se1 As1 Se8 Se7 70.04(17) . .
N1 Ni1 N1 C1 83.9(18) 2_756 .
N2 Ni1 N1 C1 -179.5(19) . .
N2 Ni1 N1 C1 2.3(19) 2_756 .
N3 Ni1 N1 C1 -145(3) . .
N3 Ni1 N1 C1 -86.3(19) 2_756 .
N1 Ni1 N1 C12 -100.9(15) 2_756 .
N2 Ni1 N1 C12 -4.3(14) . .
N2 Ni1 N1 C12 177.5(14) 2_756 .
N3 Ni1 N1 C12 30(4) . .
N3 Ni1 N1 C12 88.9(14) 2_756 .
N1 Ni1 N2 C10 -177.0(18) . .
N1 Ni1 N2 C10 -82.5(18) 2_756 .
N2 Ni1 N2 C10 -129.6(17) 2_756 .
N3 Ni1 N2 C10 10.3(17) . .
N3 Ni1 N2 C10 90.5(17) 2_756 .
N1 Ni1 N2 C11 1.2(12) . .
N1 Ni1 N2 C11 95.8(13) 2_756 .
N2 Ni1 N2 C11 48.6(12) 2_756 .
N3 Ni1 N2 C11 -171.5(13) . .
N3 Ni1 N2 C11 -91.2(13) 2_756 .
N1 Ni1 N3 C13 -118(3) . .
N1 Ni1 N3 C13 13.2(18) 2_756 .
N2 Ni1 N3 C13 -84.1(18) . .
N2 Ni1 N3 C13 94.3(18) 2_756 .
N3 Ni1 N3 C13 -178(2) 2_756 .
N1 Ni1 N3 C16 58(3) . .
N1 Ni1 N3 C16 -170.3(12) 2_756 .
N2 Ni1 N3 C16 92.4(12) . .
N2 Ni1 N3 C16 -89.2(12) 2_756 .
N3 Ni1 N3 C16 -1.6(9) 2_756 .
N5 Ni2 N4 C19 -3(2) 2_655 .
N5 Ni2 N4 C19 179(2) . .
N6 Ni2 N4 C19 162(3) 2_655 .
N6 Ni2 N4 C19 88(2) . .
N4 Ni2 N4 C19 -82(2) 2_655 .
N5 Ni2 N4 C30 171.1(13) 2_655 .
N5 Ni2 N4 C30 -6.5(13) . .
N6 Ni2 N4 C30 -24(4) 2_655 .
N6 Ni2 N4 C30 -97.8(12) . .
N4 Ni2 N4 C30 92.2(13) 2_655 .
N5 Ni2 N5 C28 138(2) 2_655 .
N6 Ni2 N5 C28 -1(2) 2_655 .
N6 Ni2 N5 C28 -83(2) . .
N4 Ni2 N5 C28 -178(2) . .
N4 Ni2 N5 C28 94(2) 2_655 .
N5 Ni2 N5 C29 -38.4(14) 2_655 .
N6 Ni2 N5 C29 -177.5(14) 2_655 .
N6 Ni2 N5 C29 100.6(14) . .
N4 Ni2 N5 C29 5.8(14) . .
N4 Ni2 N5 C29 -82.3(15) 2_655 .
N5 Ni2 N6 C31 84.8(17) 2_655 .
N5 Ni2 N6 C31 -92.9(17) . .
N6 Ni2 N6 C31 177(2) 2_655 .
N4 Ni2 N6 C31 -13.7(17) . .
N4 Ni2 N6 C31 102(3) 2_655 .
N5 Ni2 N6 C34 -92.7(14) 2_655 .
N5 Ni2 N6 C34 89.5(13) . .
N6 Ni2 N6 C34 -0.5(10) 2_655 .
N4 Ni2 N6 C34 168.7(13) . .
N4 Ni2 N6 C34 -76(3) 2_655 .
C12 N1 C1 C2 3(3) . .
Ni1 N1 C1 C2 178.1(16) . .
N1 C1 C2 C3 -4(3) . .
C1 C2 C3 C4 3(3) . .
C2 C3 C4 C12 -1(3) . .
C2 C3 C4 C5 177(2) . .
C3 C4 C5 C6 178(2) . .
C12 C4 C5 C6 -4(3) . .
C4 C5 C6 C7 6(3) . .
C5 C6 C7 C11 -1(3) . .
C5 C6 C7 C8 178(2) . .
C6 C7 C8 C9 -177(2) . .
C11 C7 C8 C9 3(3) . .
C7 C8 C9 C10 -6(3) . .
C11 N2 C10 C9 5(3) . .
Ni1 N2 C10 C9 -176.9(15) . .
C8 C9 C10 N2 2(3) . .
C10 N2 C11 C7 -9(3) . .
Ni1 N2 C11 C7 173.0(16) . .
C10 N2 C11 C12 -179.6(18) . .
Ni1 N2 C11 C12 2(2) . .
C6 C7 C11 N2 -176.1(19) . .
C8 C7 C11 N2 5(3) . .
C6 C7 C11 C12 -5(3) . .
C8 C7 C11 C12 175.6(18) . .
C1 N1 C12 C4 -1(3) . .
Ni1 N1 C12 C4 -177.4(15) . .
C1 N1 C12 C11 -177.3(17) . .
Ni1 N1 C12 C11 7(2) . .
C3 C4 C12 N1 0(3) . .
C5 C4 C12 N1 -177.7(18) . .
C3 C4 C12 C11 176.3(19) . .
C5 C4 C12 C11 -2(3) . .
N2 C11 C12 N1 -6(3) . .
C7 C11 C12 N1 -177.7(18) . .
N2 C11 C12 C4 177.9(17) . .
C7 C11 C12 C4 6(3) . .
C16 N3 C13 C14 -6(3) . .
Ni1 N3 C13 C14 170.1(15) . .
N3 C13 C14 C15 9(3) . .
C13 C14 C15 C17 -6(3) . .
C13 N3 C16 C17 1(3) . .
Ni1 N3 C16 C17 -176.0(15) . .
C13 N3 C16 C16 -178(2) . 2_756
Ni1 N3 C16 C16 5(3) . 2_756
N3 C16 C17 C18 -176.1(17) . .
C16 C16 C17 C18 3(3) 2_756 .
N3 C16 C17 C15 1(3) . .
C16 C16 C17 C15 180(2) 2_756 .
C14 C15 C17 C18 178.5(19) . .
C14 C15 C17 C16 2(3) . .
C16 C17 C18 C18 1(3) . 2_756
C15 C17 C18 C18 -176(2) . 2_756
C30 N4 C19 C20 5(3) . .
Ni2 N4 C19 C20 179.1(18) . .
N4 C19 C20 C21 -2(4) . .
C19 C20 C21 C22 -1(3) . .
C20 C21 C22 C30 2(3) . .
C20 C21 C22 C23 180(2) . .
C30 C22 C23 C24 3(3) . .
C21 C22 C23 C24 -174(2) . .
C22 C23 C24 C25 0(4) . .
C23 C24 C25 C26 179(2) . .
C23 C24 C25 C29 -4(3) . .
C24 C25 C26 C27 179(2) . .
C29 C25 C26 C27 3(3) . .
C25 C26 C27 C28 -3(4) . .
C29 N5 C28 C27 -4(3) . .
Ni2 N5 C28 C27 179.8(17) . .
C26 C27 C28 N5 3(4) . .
C28 N5 C29 C30 178.9(19) . .
Ni2 N5 C29 C30 -4(2) . .
C28 N5 C29 C25 4(3) . .
Ni2 N5 C29 C25 -179.3(15) . .
C26 C25 C29 C30 -177.9(19) . .
C24 C25 C29 C30 5(3) . .
C26 C25 C29 N5 -3(3) . .
C24 C25 C29 N5 179.6(19) . .
C19 N4 C30 C29 -178.2(18) . .
Ni2 N4 C30 C29 6(2) . .
C19 N4 C30 C22 -3(3) . .
Ni2 N4 C30 C22 -178.8(13) . .
N5 C29 C30 N4 -2(3) . .
C25 C29 C30 N4 173.5(18) . .
N5 C29 C30 C22 -176.5(17) . .
C25 C29 C30 C22 -1(3) . .
C21 C22 C30 N4 0(3) . .
C23 C22 C30 N4 -177.4(17) . .
C21 C22 C30 C29 175.0(17) . .
C23 C22 C30 C29 -3(3) . .
C34 N6 C31 C32 -4(3) . .
Ni2 N6 C31 C32 178.5(14) . .
N6 C31 C32 C33 6(3) . .
C31 C32 C33 C35 -7(3) . .
C31 N6 C34 C35 3(3) . .
Ni2 N6 C34 C35 -179.3(16) . .
C31 N6 C34 C34 -177(2) . 2_655
Ni2 N6 C34 C34 1(3) . 2_655
C32 C33 C35 C34 6(3) . .
C32 C33 C35 C36 -180(2) . .
N6 C34 C35 C33 -4(3) . .
C34 C34 C35 C33 176(2) 2_655 .
N6 C34 C35 C36 -178.4(19) . .
C34 C34 C35 C36 1(3) 2_655 .
C33 C35 C36 C36 -176(2) . 2_655
C34 C35 C36 C36 -2(4) . 2_655
